data_7201808
loop_
_publ_author_name
'Schollmeyer, Dieter'
'Shishkin, Oleg V.'
'R\"uhl, Thomas'
'Vysotsky, Myroslav O.'

_publ_section_title
;
 OH--\p and halogen--\p interactions as driving forces in the crystal
 organisations of tri-bromo and tri-iodo trityl alcohols
;
_journal_issue 6
_journal_name_full CrystEngComm
_journal_page_first 715
_journal_paper_doi 10.1039/b716442d
_journal_volume 10
_journal_year 2008
_chemical_formula_moiety 'C19 H13 I3 O'
_chemical_formula_sum 'C19 H13 I3 O'
_chemical_formula_weight 637.99
_chemical_name_systematic
;
?
;
_space_group_IT_number 19
_symmetry_cell_setting orthorhombic
_symmetry_space_group_name_Hall 'P 2ac 2ab'
_symmetry_space_group_name_H-M 'P 21 21 21'
_atom_sites_solution_hydrogens geom
_atom_sites_solution_primary direct
_atom_sites_solution_secondary difmap
_audit_creation_method SHELXL-97
_cell_angle_alpha 90.00
_cell_angle_beta 90.00
_cell_angle_gamma 90.00
_cell_formula_units_Z 4
_cell_length_a 8.8300(3)
_cell_length_b 11.2826(4)
_cell_length_c 19.1611(6)
_cell_measurement_reflns_used 9971
_cell_measurement_temperature 193(2)
_cell_measurement_theta_max 27.5
_cell_measurement_theta_min 2.5
_cell_volume 1908.93(11)
_computing_cell_refinement 'APEX2 V2.0 (Bruker, 2006)'
_computing_data_collection 'APEX2 V2.0 (Bruker, 2006)'
_computing_data_reduction 'APEX2 V2.0 (Bruker, 2006)'
_computing_structure_refinement 'SHELXL-97 (Sheldrick, 1997)'
_computing_structure_solution 'SIR-97 (Altomare, 1997)'
_diffrn_ambient_temperature 193(2)
_diffrn_measured_fraction_theta_full 0.998
_diffrn_measured_fraction_theta_max 0.998
_diffrn_measurement_device '\k-geometry diffractometer'
_diffrn_measurement_device_type 'SMART CCD'
_diffrn_measurement_method 'CCD scan'
_diffrn_radiation_monochromator graphite
_diffrn_radiation_type MoK\a
_diffrn_radiation_wavelength 0.71069
_diffrn_reflns_av_R_equivalents 0.0398
_diffrn_reflns_av_sigmaI/netI 0.0334
_diffrn_reflns_limit_h_max 11
_diffrn_reflns_limit_h_min -11
_diffrn_reflns_limit_k_max 13
_diffrn_reflns_limit_k_min -14
_diffrn_reflns_limit_l_max 25
_diffrn_reflns_limit_l_min -25
_diffrn_reflns_number 16970
_diffrn_reflns_theta_full 27.85
_diffrn_reflns_theta_max 27.85
_diffrn_reflns_theta_min 2.09
_diffrn_source 'sealed Tube'
_exptl_absorpt_coefficient_mu 4.914
_exptl_absorpt_correction_T_max 0.4399
_exptl_absorpt_correction_T_min 0.1565
_exptl_absorpt_correction_type empirical
_exptl_absorpt_process_details Blessing
_exptl_crystal_colour colourless
_exptl_crystal_density_diffrn 2.220
_exptl_crystal_density_method 'not measured'
_exptl_crystal_description needle
_exptl_crystal_F_000 1176
_exptl_crystal_size_max 0.60
_exptl_crystal_size_mid 0.30
_exptl_crystal_size_min 0.20
_refine_diff_density_max 1.652
_refine_diff_density_min -1.080
_refine_diff_density_rms 0.123
_refine_ls_abs_structure_details 'Flack H D (1983), Acta Cryst. A39, 876-881'
_refine_ls_abs_structure_Flack 0.03(3)
_refine_ls_extinction_coef 0.0048(2)
_refine_ls_extinction_expression Fc^*^=kFc[1+0.001xFc^2^\l^3^/sin(2\q)]^-1/4^
_refine_ls_extinction_method SHELXL
_refine_ls_goodness_of_fit_ref 1.038
_refine_ls_hydrogen_treatment constr
_refine_ls_matrix_type full
_refine_ls_number_parameters 209
_refine_ls_number_reflns 4532
_refine_ls_number_restraints 0
_refine_ls_restrained_S_all 1.038
_refine_ls_R_factor_all 0.0289
_refine_ls_R_factor_gt 0.0276
_refine_ls_shift/su_max 0.001
_refine_ls_shift/su_mean 0.000
_refine_ls_structure_factor_coef Fsqd
_refine_ls_weighting_details 'calc w=1/[\s^2^(Fo^2^)+(0.0399P)^2^+1.8232P] where P=(Fo^2^+2Fc^2^)/3'
_refine_ls_weighting_scheme calc
_refine_ls_wR_factor_obs 0.0712
_refine_ls_wR_factor_ref 0.0718
_reflns_number_gt 4350
_reflns_number_total 4532
_reflns_threshold_expression >2sigma(I)
_cod_data_source_file b716442d.txt
_cod_data_source_block 2/B
_cod_original_cell_volume 1908.9(1)
_cod_database_code 7201808

loop_
_symmetry_equiv_pos_as_xyz
'x, y, z'
'-x+1/2, -y, z+1/2'
'x+1/2, -y+1/2, -z'
'-x, y+1/2, -z+1/2'

loop_
_atom_site_label
_atom_site_type_symbol
_atom_site_fract_x
_atom_site_fract_y
_atom_site_fract_z
_atom_site_U_iso_or_equiv
_atom_site_adp_type
_atom_site_occupancy
_atom_site_symmetry_multiplicity
_atom_site_calc_flag
_atom_site_refinement_flags
_atom_site_disorder_assembly
_atom_site_disorder_group
I1 I -0.26714(3) 0.44372(3) 0.761838(15) 0.03645(10) Uani 1 1 d . . .
I2 I 0.74572(4) 0.73157(2) 0.487157(19) 0.04384(10) Uani 1 1 d . . .
I3 I 0.74348(3) -0.07902(2) 0.692485(14) 0.03430(9) Uani 1 1 d . . .
C1 C 0.2894(4) 0.3071(3) 0.56181(18) 0.0170(7) Uani 1 1 d . . .
C2 C 0.1581(4) 0.3396(3) 0.6108(2) 0.0184(7) Uani 1 1 d . . .
C3 C 0.1014(4) 0.2573(4) 0.6584(2) 0.0206(8) Uani 1 1 d . . .
H3 H 0.1474 0.1814 0.6620 0.025 Uiso 1 1 calc R . .
C4 C -0.0231(4) 0.2855(4) 0.7008(2) 0.0253(9) Uani 1 1 d . . .
H4 H -0.0608 0.2296 0.7336 0.030 Uiso 1 1 calc R . .
C5 C -0.0900(4) 0.3958(4) 0.6944(2) 0.0263(9) Uani 1 1 d . . .
C6 C -0.0381(5) 0.4773(4) 0.6466(2) 0.0283(9) Uani 1 1 d . . .
H6 H -0.0864 0.5522 0.6424 0.034 Uiso 1 1 calc R . .
C7 C 0.0859(4) 0.4495(4) 0.6043(2) 0.0252(8) Uani 1 1 d . . .
H7 H 0.1213 0.5054 0.5711 0.030 Uiso 1 1 calc R . .
C8 C 0.3897(4) 0.4151(3) 0.54417(19) 0.0173(7) Uani 1 1 d . . .
C9 C 0.4408(4) 0.4292(4) 0.4759(2) 0.0210(7) Uani 1 1 d . . .
H9 H 0.4070 0.3767 0.4403 0.025 Uiso 1 1 calc R . .
C10 C 0.5421(5) 0.5210(4) 0.4597(2) 0.0255(8) Uani 1 1 d . . .
H10 H 0.5775 0.5306 0.4132 0.031 Uiso 1 1 calc R . .
C11 C 0.5899(4) 0.5970(4) 0.5113(3) 0.0276(9) Uani 1 1 d . . .
C12 C 0.5379(5) 0.5855(4) 0.5792(2) 0.0268(8) Uani 1 1 d . . .
H12 H 0.5715 0.6385 0.6145 0.032 Uiso 1 1 calc R . .
C13 C 0.4364(5) 0.4957(4) 0.5950(2) 0.0237(8) Uani 1 1 d . . .
H13 H 0.3980 0.4890 0.6412 0.028 Uiso 1 1 calc R . .
C14 C 0.3937(4) 0.2113(3) 0.59332(19) 0.0157(7) Uani 1 1 d . . .
C15 C 0.4161(4) 0.1040(3) 0.5602(2) 0.0198(7) Uani 1 1 d . . .
H15 H 0.3627 0.0870 0.5183 0.024 Uiso 1 1 calc R . .
C16 C 0.5163(4) 0.0198(4) 0.5875(2) 0.0223(8) Uani 1 1 d . . .
H16 H 0.5315 -0.0534 0.5641 0.027 Uiso 1 1 calc R . .
C17 C 0.5927(4) 0.0437(4) 0.6485(2) 0.0225(8) Uani 1 1 d . . .
C18 C 0.5697(5) 0.1505(4) 0.6836(2) 0.0248(8) Uani 1 1 d . . .
H18 H 0.6215 0.1666 0.7260 0.030 Uiso 1 1 calc R . .
C19 C 0.4701(5) 0.2327(4) 0.6557(2) 0.0235(8) Uani 1 1 d . . .
H19 H 0.4536 0.3053 0.6796 0.028 Uiso 1 1 calc R . .
O20 O 0.2278(3) 0.2577(2) 0.49910(14) 0.0224(5) Uani 1 1 d . . .
H20 H 0.1351 0.2878 0.4897 0.034 Uiso 1 1 d R . .

loop_
_atom_site_aniso_label
_atom_site_aniso_U_11
_atom_site_aniso_U_22
_atom_site_aniso_U_33
_atom_site_aniso_U_23
_atom_site_aniso_U_13
_atom_site_aniso_U_12
I1 0.02057(13) 0.05067(18) 0.03810(15) -0.02276(12) 0.00665(11) -0.00152(12)
I2 0.03569(17) 0.02294(14) 0.0729(2) 0.00112(12) 0.02083(17) -0.00749(14)
I3 0.03161(15) 0.03969(16) 0.03160(14) 0.01249(10) 0.00202(12) 0.01560(13)
C1 0.0131(16) 0.0198(16) 0.0181(16) -0.0013(13) -0.0004(13) 0.0000(13)
C2 0.0132(16) 0.0224(19) 0.0194(17) -0.0024(14) 0.0004(14) -0.0010(13)
C3 0.0181(17) 0.0190(19) 0.0246(19) 0.0006(15) 0.0044(15) 0.0020(14)
C4 0.0176(17) 0.031(2) 0.028(2) -0.0038(17) 0.0054(15) -0.0062(16)
C5 0.0183(17) 0.033(2) 0.027(2) -0.0135(17) 0.0013(16) -0.0002(16)
C6 0.0222(19) 0.028(2) 0.034(2) -0.0027(18) 0.0003(18) 0.0095(17)
C7 0.0228(18) 0.025(2) 0.028(2) 0.0029(18) 0.0008(15) 0.0048(17)
C8 0.0130(14) 0.0175(18) 0.0215(17) 0.0007(14) -0.0007(13) 0.0025(13)
C9 0.0215(16) 0.0207(19) 0.0208(17) 0.0012(15) 0.0018(14) 0.0035(15)
C10 0.0237(19) 0.025(2) 0.027(2) 0.0070(16) 0.0096(16) 0.0042(16)
C11 0.0208(18) 0.0158(19) 0.046(2) 0.0063(17) 0.0062(18) 0.0027(15)
C12 0.0282(19) 0.0203(19) 0.032(2) 0.0000(17) 0.0013(17) -0.0030(16)
C13 0.0239(19) 0.023(2) 0.024(2) 0.0003(16) 0.0045(16) -0.0028(16)
C14 0.0119(15) 0.0189(18) 0.0162(16) 0.0013(13) 0.0034(13) 0.0014(13)
C15 0.0183(17) 0.0200(18) 0.0210(17) 0.0006(14) 0.0009(14) -0.0020(14)
C16 0.0249(19) 0.0184(19) 0.0235(19) 0.0005(15) 0.0007(16) 0.0017(15)
C17 0.0185(16) 0.025(2) 0.0244(18) 0.0071(16) 0.0025(15) 0.0019(15)
C18 0.0222(19) 0.032(2) 0.0199(19) 0.0014(16) -0.0036(15) 0.0003(16)
C19 0.0239(18) 0.021(2) 0.026(2) -0.0026(16) -0.0053(16) 0.0028(16)
O20 0.0170(12) 0.0274(13) 0.0227(11) -0.0021(10) -0.0051(11) -0.0010(11)

loop_
_atom_type_symbol
_atom_type_description
_atom_type_scat_dispersion_real
_atom_type_scat_dispersion_imag
_atom_type_scat_source
C C 0.0033 0.0016 'International Tables Vol C Tables 4.2.6.8 and 6.1.1.4'
H H 0.0000 0.0000 'International Tables Vol C Tables 4.2.6.8 and 6.1.1.4'
I I -0.4742 1.8119 'International Tables Vol C Tables 4.2.6.8 and 6.1.1.4'
O O 0.0106 0.0060 'International Tables Vol C Tables 4.2.6.8 and 6.1.1.4'

loop_
_geom_angle_atom_site_label_1
_geom_angle_atom_site_label_2
_geom_angle_atom_site_label_3
_geom_angle
_geom_angle_site_symmetry_1
_geom_angle_site_symmetry_3
_geom_angle_publ_flag
O20 C1 C2 108.6(3) . . ?
O20 C1 C14 106.5(3) . . ?
C2 C1 C14 112.2(3) . . ?
O20 C1 C8 109.9(3) . . ?
C2 C1 C8 112.2(3) . . ?
C14 C1 C8 107.2(3) . . ?
C3 C2 C7 119.0(4) . . ?
C3 C2 C1 120.7(3) . . ?
C7 C2 C1 120.1(3) . . ?
C2 C3 C4 120.5(4) . . ?
C2 C3 H3 119.7 . . ?
C4 C3 H3 119.7 . . ?
C5 C4 C3 119.2(4) . . ?
C5 C4 H4 120.4 . . ?
C3 C4 H4 120.4 . . ?
C6 C5 C4 121.2(4) . . ?
C6 C5 I1 119.0(3) . . ?
C4 C5 I1 119.7(3) . . ?
C5 C6 C7 119.8(4) . . ?
C5 C6 H6 120.1 . . ?
C7 C6 H6 120.1 . . ?
C6 C7 C2 120.3(4) . . ?
C6 C7 H7 119.9 . . ?
C2 C7 H7 119.9 . . ?
C9 C8 C13 119.1(4) . . ?
C9 C8 C1 118.8(3) . . ?
C13 C8 C1 122.1(3) . . ?
C8 C9 C10 119.9(4) . . ?
C8 C9 H9 120.1 . . ?
C10 C9 H9 120.1 . . ?
C11 C10 C9 119.8(4) . . ?
C11 C10 H10 120.1 . . ?
C9 C10 H10 120.1 . . ?
C10 C11 C12 121.0(4) . . ?
C10 C11 I2 119.6(3) . . ?
C12 C11 I2 119.4(3) . . ?
C13 C12 C11 119.2(4) . . ?
C13 C12 H12 120.4 . . ?
C11 C12 H12 120.4 . . ?
C12 C13 C8 121.0(4) . . ?
C12 C13 H13 119.5 . . ?
C8 C13 H13 119.5 . . ?
C15 C14 C19 118.5(4) . . ?
C15 C14 C1 121.3(3) . . ?
C19 C14 C1 120.3(3) . . ?
C14 C15 C16 120.8(4) . . ?
C14 C15 H15 119.6 . . ?
C16 C15 H15 119.6 . . ?
C17 C16 C15 119.7(4) . . ?
C17 C16 H16 120.2 . . ?
C15 C16 H16 120.2 . . ?
C16 C17 C18 120.5(4) . . ?
C16 C17 I3 121.6(3) . . ?
C18 C17 I3 117.9(3) . . ?
C19 C18 C17 119.0(4) . . ?
C19 C18 H18 120.5 . . ?
C17 C18 H18 120.5 . . ?
C18 C19 C14 121.6(4) . . ?
C18 C19 H19 119.2 . . ?
C14 C19 H19 119.2 . . ?
C1 O20 H20 111.4 . . ?

loop_
_geom_bond_atom_site_label_1
_geom_bond_atom_site_label_2
_geom_bond_distance
_geom_bond_site_symmetry_2
_geom_bond_publ_flag
I1 C5 2.099(4) . ?
I2 C11 2.100(4) . ?
I3 C17 2.098(4) . ?
C1 O20 1.432(4) . ?
C1 C2 1.537(5) . ?
C1 C14 1.542(5) . ?
C1 C8 1.544(5) . ?
C2 C3 1.394(5) . ?
C2 C7 1.400(6) . ?
C3 C4 1.405(5) . ?
C3 H3 0.9500 . ?
C4 C5 1.383(6) . ?
C4 H4 0.9500 . ?
C5 C6 1.376(7) . ?
C6 C7 1.398(6) . ?
C6 H6 0.9500 . ?
C7 H7 0.9500 . ?
C8 C9 1.393(5) . ?
C8 C13 1.396(6) . ?
C9 C10 1.403(6) . ?
C9 H9 0.9500 . ?
C10 C11 1.375(7) . ?
C10 H10 0.9500 . ?
C11 C12 1.387(6) . ?
C12 C13 1.386(6) . ?
C12 H12 0.9500 . ?
C13 H13 0.9500 . ?
C14 C15 1.382(5) . ?
C14 C19 1.393(5) . ?
C15 C16 1.400(5) . ?
C15 H15 0.9500 . ?
C16 C17 1.375(6) . ?
C16 H16 0.9500 . ?
C17 C18 1.395(6) . ?
C18 C19 1.385(6) . ?
C18 H18 0.9500 . ?
C19 H19 0.9500 . ?
O20 H20 0.9033 . ?

loop_
_geom_torsion_atom_site_label_1
_geom_torsion_atom_site_label_2
_geom_torsion_atom_site_label_3
_geom_torsion_atom_site_label_4
_geom_torsion
_geom_torsion_site_symmetry_1
_geom_torsion_site_symmetry_2
_geom_torsion_site_symmetry_3
_geom_torsion_site_symmetry_4
_geom_torsion_publ_flag
O20 C1 C2 C3 89.3(4) . . . . ?
C14 C1 C2 C3 -28.1(5) . . . . ?
C8 C1 C2 C3 -149.0(3) . . . . ?
O20 C1 C2 C7 -85.6(4) . . . . ?
C14 C1 C2 C7 157.0(3) . . . . ?
C8 C1 C2 C7 36.1(5) . . . . ?
C7 C2 C3 C4 -2.1(6) . . . . ?
C1 C2 C3 C4 -177.1(4) . . . . ?
C2 C3 C4 C5 0.7(6) . . . . ?
C3 C4 C5 C6 0.9(6) . . . . ?
C3 C4 C5 I1 -176.1(3) . . . . ?
C4 C5 C6 C7 -1.0(7) . . . . ?
I1 C5 C6 C7 176.0(3) . . . . ?
C5 C6 C7 C2 -0.5(6) . . . . ?
C3 C2 C7 C6 2.1(6) . . . . ?
C1 C2 C7 C6 177.0(4) . . . . ?
O20 C1 C8 C9 -17.7(4) . . . . ?
C2 C1 C8 C9 -138.6(3) . . . . ?
C14 C1 C8 C9 97.7(4) . . . . ?
O20 C1 C8 C13 165.3(3) . . . . ?
C2 C1 C8 C13 44.4(5) . . . . ?
C14 C1 C8 C13 -79.3(4) . . . . ?
C13 C8 C9 C10 2.3(6) . . . . ?
C1 C8 C9 C10 -174.8(3) . . . . ?
C8 C9 C10 C11 -0.3(6) . . . . ?
C9 C10 C11 C12 -0.9(6) . . . . ?
C9 C10 C11 I2 178.5(3) . . . . ?
C10 C11 C12 C13 0.0(6) . . . . ?
I2 C11 C12 C13 -179.3(3) . . . . ?
C11 C12 C13 C8 2.0(6) . . . . ?
C9 C8 C13 C12 -3.2(6) . . . . ?
C1 C8 C13 C12 173.8(4) . . . . ?
O20 C1 C14 C15 1.8(4) . . . . ?
C2 C1 C14 C15 120.5(4) . . . . ?
C8 C1 C14 C15 -115.8(4) . . . . ?
O20 C1 C14 C19 -179.5(3) . . . . ?
C2 C1 C14 C19 -60.8(4) . . . . ?
C8 C1 C14 C19 62.9(4) . . . . ?
C19 C14 C15 C16 -1.7(6) . . . . ?
C1 C14 C15 C16 177.0(3) . . . . ?
C14 C15 C16 C17 0.5(6) . . . . ?
C15 C16 C17 C18 0.7(6) . . . . ?
C15 C16 C17 I3 179.6(3) . . . . ?
C16 C17 C18 C19 -0.8(6) . . . . ?
I3 C17 C18 C19 -179.7(3) . . . . ?
C17 C18 C19 C14 -0.4(6) . . . . ?
C15 C14 C19 C18 1.7(6) . . . . ?
C1 C14 C19 C18 -177.1(4) . . . . ?

loop_
_cod_related_entry_id
_cod_related_entry_database
_cod_related_entry_code
1 ChemSpider 25934069
